data_7212699
loop_
_publ_author_name
'Stricker, Marion'
'Linder, Thomas'
'Oelkers, Benjamin'
'Sundermeyer, J\"org'

_publ_section_title
;
 Cu(i)/(ii) based catalytic ionic liquids, their metallo-laminate solid
 state structures and catalytic activities in oxidative methanol
 carbonylation
;
_journal_issue 9
_journal_name_full 'Green Chemistry'
_journal_page_first 1589
_journal_paper_doi 10.1039/c003948a
_journal_volume 12
_journal_year 2010
_chemical_formula_moiety 'C60 H112 Cu N8, F6 P'
_chemical_formula_sum 'C60 H112 Cu F6 N8 P'
_chemical_formula_weight 1154.09
_space_group_IT_number 2
_symmetry_cell_setting triclinic
_symmetry_space_group_name_Hall '-P 1'
_symmetry_space_group_name_H-M 'P -1'
_atom_sites_solution_hydrogens geom
_atom_sites_solution_primary direct
_atom_sites_solution_secondary difmap
_audit_creation_method SHELXL-97
_cell_angle_alpha 91.893(10)
_cell_angle_beta 94.239(10)
_cell_angle_gamma 100.766(10)
_cell_formula_units_Z 2
_cell_length_a 11.7007(14)
_cell_length_b 13.6056(16)
_cell_length_c 21.043(3)
_cell_measurement_reflns_used 17724
_cell_measurement_temperature 173(2)
_cell_measurement_theta_max 1.52
_cell_measurement_theta_min 22.97
_cell_volume 3278.2(7)
_computing_cell_refinement 'STOE X-AREA'
_computing_data_collection 'STOE X-AREA'
_computing_data_reduction 'STOE X-RED'
_computing_molecular_graphics 'Ortep-3 for Windows (Farrugia, 1997)'
_computing_publication_material 'WinGX publication routines (Farrugia, 1999)'
_computing_structure_refinement 'SHELXL-97 (Sheldrick, 2008)'
_computing_structure_solution 'SHELXS-86 (Sheldrick, 1986)'
_diffrn_ambient_temperature 173(2)
_diffrn_detector 'image plate ( 34 cm diameter )'
_diffrn_detector_area_resol_mean 6.67
_diffrn_detector_type STOE
_diffrn_measured_fraction_theta_full 0.994
_diffrn_measured_fraction_theta_max 0.977
_diffrn_measurement_device '2-circle goniometer'
_diffrn_measurement_device_type 'STOE IPDS 2'
_diffrn_measurement_method 'rotation method'
_diffrn_radiation_monochromator graphite
_diffrn_radiation_source 'fine-focus sealed tube'
_diffrn_radiation_type MoK\a
_diffrn_radiation_wavelength 0.71073
_diffrn_reflns_av_R_equivalents 0.1488
_diffrn_reflns_av_sigmaI/netI 0.1761
_diffrn_reflns_limit_h_max 14
_diffrn_reflns_limit_h_min -14
_diffrn_reflns_limit_k_max 16
_diffrn_reflns_limit_k_min -16
_diffrn_reflns_limit_l_max 25
_diffrn_reflns_limit_l_min -25
_diffrn_reflns_number 44190
_diffrn_reflns_theta_full 25.00
_diffrn_reflns_theta_max 26.07
_diffrn_reflns_theta_min 1.53
_exptl_absorpt_coefficient_mu 0.416
_exptl_absorpt_correction_T_max 1.0014
_exptl_absorpt_correction_T_min 0.8575
_exptl_absorpt_correction_type multi-scan
_exptl_absorpt_process_details
;
[c.f. r.h. blessing, acta cryst. (1995), a51, 33-38]
;
_exptl_crystal_colour colourless
_exptl_crystal_density_diffrn 1.169
_exptl_crystal_density_method 'not measured'
_exptl_crystal_description prism
_exptl_crystal_F_000 1252
_exptl_crystal_size_max 0.18
_exptl_crystal_size_mid 0.12
_exptl_crystal_size_min 0.04
_refine_diff_density_max 0.202
_refine_diff_density_min -0.274
_refine_diff_density_rms 0.038
_refine_ls_extinction_method none
_refine_ls_goodness_of_fit_ref 0.819
_refine_ls_hydrogen_treatment constr
_refine_ls_matrix_type full
_refine_ls_number_parameters 726
_refine_ls_number_reflns 12685
_refine_ls_number_restraints 0
_refine_ls_restrained_S_all 0.819
_refine_ls_R_factor_all 0.2179
_refine_ls_R_factor_gt 0.0569
_refine_ls_shift/su_max 0.005
_refine_ls_shift/su_mean 0.000
_refine_ls_structure_factor_coef Fsqd
_refine_ls_weighting_details 'calc w=1/[\s^2^(Fo^2^)+(0.0226P)^2^+0.0000P] where P=(Fo^2^+2Fc^2^)/3'
_refine_ls_weighting_scheme calc
_refine_ls_wR_factor_gt 0.0795
_refine_ls_wR_factor_ref 0.1142
_reflns_number_gt 3994
_reflns_number_total 12685
_reflns_threshold_expression >2sigma(I)
_cod_data_source_file c003948a.txt
_cod_data_source_block msb1_19
_cod_database_code 7212699

loop_
_symmetry_equiv_pos_as_xyz
'x, y, z'
'-x, -y, -z'

loop_
_atom_site_label
_atom_site_type_symbol
_atom_site_fract_x
_atom_site_fract_y
_atom_site_fract_z
_atom_site_U_iso_or_equiv
_atom_site_adp_type
_atom_site_occupancy
_atom_site_symmetry_multiplicity
_atom_site_calc_flag
_atom_site_refinement_flags
_atom_site_disorder_assembly
_atom_site_disorder_group
C101 C 0.5661(4) 0.3051(4) 0.4483(2) 0.0658(13) Uani 1 1 d . . .
H101 H 0.5364 0.2928 0.4887 0.079 Uiso 1 1 calc R . .
C102 C 0.5893(5) 0.3614(4) 0.3546(2) 0.0872(16) Uani 1 1 d . . .
H102 H 0.5810 0.3954 0.3163 0.105 Uiso 1 1 calc R . .
C103 C 0.6686(4) 0.3025(4) 0.3690(3) 0.0798(15) Uani 1 1 d . . .
H103 H 0.7252 0.2884 0.3417 0.096 Uiso 1 1 calc R . .
C104 C 0.4210(4) 0.4083(4) 0.4112(2) 0.0794(15) Uani 1 1 d . . .
H10K H 0.4265 0.4670 0.3842 0.095 Uiso 1 1 calc R . .
H10L H 0.4192 0.4321 0.4560 0.095 Uiso 1 1 calc R . .
C105 C 0.3082(4) 0.3341(4) 0.3908(2) 0.0790(15) Uani 1 1 d . . .
H10A H 0.2417 0.3677 0.3974 0.095 Uiso 1 1 calc R . .
H10B H 0.3025 0.2774 0.4195 0.095 Uiso 1 1 calc R . .
C106 C 0.2945(4) 0.2912(4) 0.3214(2) 0.0740(14) Uani 1 1 d . . .
H10I H 0.3608 0.2576 0.3142 0.089 Uiso 1 1 calc R . .
H10J H 0.2220 0.2399 0.3152 0.089 Uiso 1 1 calc R . .
C107 C 0.2897(4) 0.3695(4) 0.2722(2) 0.0757(14) Uani 1 1 d . . .
H10E H 0.3581 0.4244 0.2812 0.091 Uiso 1 1 calc R . .
H10F H 0.2187 0.3981 0.2765 0.091 Uiso 1 1 calc R . .
C108 C 0.2886(4) 0.3288(3) 0.2032(2) 0.0697(13) Uani 1 1 d . . .
H10G H 0.3571 0.2965 0.1995 0.084 Uiso 1 1 calc R . .
H10H H 0.2175 0.2770 0.1932 0.084 Uiso 1 1 calc R . .
C109 C 0.2914(4) 0.4094(4) 0.1549(2) 0.0732(14) Uani 1 1 d . . .
H10C H 0.3568 0.4653 0.1683 0.088 Uiso 1 1 calc R . .
H10D H 0.2182 0.4359 0.1552 0.088 Uiso 1 1 calc R . .
C110 C 0.3051(4) 0.3743(3) 0.0871(2) 0.0713(13) Uani 1 1 d . . .
H11G H 0.3764 0.3448 0.0870 0.086 Uiso 1 1 calc R . .
H11H H 0.2376 0.3208 0.0727 0.086 Uiso 1 1 calc R . .
C111 C 0.3136(4) 0.4568(3) 0.0401(2) 0.0708(13) Uani 1 1 d . . .
H11E H 0.3797 0.5112 0.0552 0.085 Uiso 1 1 calc R . .
H11F H 0.2413 0.4849 0.0393 0.085 Uiso 1 1 calc R . .
C112 C 0.3308(4) 0.4225(3) -0.0274(2) 0.0709(13) Uani 1 1 d . . .
H11A H 0.4017 0.3924 -0.0263 0.085 Uiso 1 1 calc R . .
H11B H 0.2636 0.3693 -0.0428 0.085 Uiso 1 1 calc R . .
C113 C 0.3430(4) 0.5044(3) -0.0751(2) 0.0689(13) Uani 1 1 d . . .
H11C H 0.2732 0.5359 -0.0756 0.083 Uiso 1 1 calc R . .
H11D H 0.4118 0.5566 -0.0608 0.083 Uiso 1 1 calc R . .
C114 C 0.3564(4) 0.4672(4) -0.1421(2) 0.0801(14) Uani 1 1 d . . .
H11I H 0.2876 0.4148 -0.1562 0.096 Uiso 1 1 calc R . .
H11J H 0.4261 0.4356 -0.1414 0.096 Uiso 1 1 calc R . .
C115 C 0.3686(4) 0.5479(4) -0.1908(2) 0.0924(16) Uani 1 1 d . . .
H11K H 0.3762 0.5179 -0.2329 0.139 Uiso 1 1 calc R . .
H11L H 0.4381 0.5991 -0.1782 0.139 Uiso 1 1 calc R . .
H11M H 0.2993 0.5789 -0.1926 0.139 Uiso 1 1 calc R . .
C201 C 0.6096(4) 0.1130(4) 0.5860(2) 0.0665(13) Uani 1 1 d . . .
H201 H 0.6055 0.1771 0.6038 0.080 Uiso 1 1 calc R . .
C202 C 0.5784(4) -0.0495(4) 0.5688(2) 0.0675(13) Uani 1 1 d . . .
H202 H 0.5508 -0.1194 0.5716 0.081 Uiso 1 1 calc R . .
C203 C 0.6520(4) -0.0049(4) 0.5275(2) 0.0699(13) Uani 1 1 d . . .
H203 H 0.6846 -0.0392 0.4954 0.084 Uiso 1 1 calc R . .
C204 C 0.4713(4) 0.0138(4) 0.6575(2) 0.0795(15) Uani 1 1 d . . .
H20I H 0.3912 -0.0139 0.6387 0.095 Uiso 1 1 calc R . .
H20J H 0.4709 0.0806 0.6775 0.095 Uiso 1 1 calc R . .
C205 C 0.5047(4) -0.0542(3) 0.7084(2) 0.0666(13) Uani 1 1 d . . .
H20C H 0.5891 -0.0342 0.7214 0.080 Uiso 1 1 calc R . .
H20D H 0.4905 -0.1239 0.6903 0.080 Uiso 1 1 calc R . .
C206 C 0.4365(4) -0.0504(4) 0.7667(2) 0.0745(14) Uani 1 1 d . . .
H20K H 0.3523 -0.0618 0.7527 0.089 Uiso 1 1 calc R . .
H20L H 0.4581 0.0177 0.7874 0.089 Uiso 1 1 calc R . .
C207 C 0.4562(4) -0.1262(4) 0.8160(2) 0.0745(14) Uani 1 1 d . . .
H20E H 0.5410 -0.1242 0.8240 0.089 Uiso 1 1 calc R . .
H20F H 0.4197 -0.1942 0.7986 0.089 Uiso 1 1 calc R . .
C208 C 0.4060(4) -0.1066(3) 0.8789(2) 0.0744(14) Uani 1 1 d . . .
H20G H 0.3227 -0.1025 0.8700 0.089 Uiso 1 1 calc R . .
H20H H 0.4472 -0.0407 0.8977 0.089 Uiso 1 1 calc R . .
C209 C 0.4146(4) -0.1853(3) 0.9279(2) 0.0718(13) Uani 1 1 d . . .
H20A H 0.4964 -0.1951 0.9335 0.086 Uiso 1 1 calc R . .
H20B H 0.3656 -0.2498 0.9115 0.086 Uiso 1 1 calc R . .
C210 C 0.3759(4) -0.1568(3) 0.9927(2) 0.0712(13) Uani 1 1 d . . .
H21A H 0.4273 -0.0938 1.0097 0.085 Uiso 1 1 calc R . .
H21B H 0.2955 -0.1436 0.9865 0.085 Uiso 1 1 calc R . .
C211 C 0.3780(4) -0.2359(4) 1.0420(2) 0.0738(14) Uani 1 1 d . . .
H21E H 0.4570 -0.2524 1.0463 0.089 Uiso 1 1 calc R . .
H21F H 0.3226 -0.2975 1.0263 0.089 Uiso 1 1 calc R . .
C212 C 0.3466(4) -0.2044(4) 1.1078(2) 0.0753(14) Uani 1 1 d . . .
H21I H 0.4023 -0.1430 1.1236 0.090 Uiso 1 1 calc R . .
H21J H 0.2678 -0.1875 1.1035 0.090 Uiso 1 1 calc R . .
C213 C 0.3477(4) -0.2834(3) 1.1575(2) 0.0729(13) Uani 1 1 d . . .
H21C H 0.2899 -0.3440 1.1425 0.088 Uiso 1 1 calc R . .
H21D H 0.4257 -0.3022 1.1608 0.088 Uiso 1 1 calc R . .
C214 C 0.3208(4) -0.2509(4) 1.2234(2) 0.0862(15) Uani 1 1 d . . .
H21G H 0.2443 -0.2295 1.2201 0.103 Uiso 1 1 calc R . .
H21H H 0.3807 -0.1923 1.2395 0.103 Uiso 1 1 calc R . .
C215 C 0.3173(5) -0.3333(4) 1.2716(2) 0.0966(17) Uani 1 1 d . . .
H21K H 0.2962 -0.3085 1.3126 0.145 Uiso 1 1 calc R . .
H21L H 0.3942 -0.3518 1.2774 0.145 Uiso 1 1 calc R . .
H21M H 0.2591 -0.3921 1.2557 0.145 Uiso 1 1 calc R . .
C301 C 0.8898(4) 0.0464(4) 0.42591(19) 0.0619(12) Uani 1 1 d . . .
H301 H 0.8198 -0.0023 0.4187 0.074 Uiso 1 1 calc R . .
C302 C 1.0098(4) 0.1847(4) 0.44773(19) 0.0675(13) Uani 1 1 d . . .
H302 H 1.0405 0.2531 0.4592 0.081 Uiso 1 1 calc R . .
C303 C 1.0744(4) 0.1146(4) 0.4335(2) 0.0661(13) Uani 1 1 d . . .
H303 H 1.1569 0.1251 0.4331 0.079 Uiso 1 1 calc R . .
C304 C 1.0235(4) -0.0725(3) 0.4041(2) 0.0688(13) Uani 1 1 d . . .
H30K H 0.9697 -0.1240 0.4252 0.083 Uiso 1 1 calc R . .
H30L H 1.1042 -0.0747 0.4210 0.083 Uiso 1 1 calc R . .
C305 C 1.0110(4) -0.0971(3) 0.3328(2) 0.0666(13) Uani 1 1 d . . .
H30G H 0.9338 -0.0859 0.3152 0.080 Uiso 1 1 calc R . .
H30H H 1.0128 -0.1690 0.3254 0.080 Uiso 1 1 calc R . .
C306 C 1.1066(4) -0.0347(3) 0.2961(2) 0.0686(13) Uani 1 1 d . . .
H30I H 1.1115 0.0374 0.3070 0.082 Uiso 1 1 calc R . .
H30J H 1.1830 -0.0522 0.3092 0.082 Uiso 1 1 calc R . .
C307 C 1.0806(4) -0.0538(3) 0.2243(2) 0.0670(13) Uani 1 1 d . . .
H30E H 1.0723 -0.1265 0.2140 0.080 Uiso 1 1 calc R . .
H30F H 1.0051 -0.0344 0.2115 0.080 Uiso 1 1 calc R . .
C308 C 1.1739(4) 0.0029(3) 0.1855(2) 0.0652(13) Uani 1 1 d . . .
H30A H 1.2451 -0.0265 0.1911 0.078 Uiso 1 1 calc R . .
H30B H 1.1942 0.0736 0.2018 0.078 Uiso 1 1 calc R . .
C309 C 1.1338(4) -0.0006(3) 0.1142(2) 0.0675(13) Uani 1 1 d . . .
H30C H 1.1144 -0.0714 0.0981 0.081 Uiso 1 1 calc R . .
H30D H 1.0617 0.0275 0.1090 0.081 Uiso 1 1 calc R . .
C310 C 1.2244(4) 0.0567(3) 0.0738(2) 0.0670(13) Uani 1 1 d . . .
H31C H 1.2946 0.0256 0.0764 0.080 Uiso 1 1 calc R . .
H31D H 1.2480 0.1265 0.0915 0.080 Uiso 1 1 calc R . .
C311 C 1.1796(4) 0.0582(3) 0.0040(2) 0.0692(13) Uani 1 1 d . . .
H31E H 1.1552 -0.0117 -0.0135 0.083 Uiso 1 1 calc R . .
H31F H 1.1099 0.0899 0.0014 0.083 Uiso 1 1 calc R . .
C312 C 1.2699(4) 0.1143(3) -0.0370(2) 0.0681(13) Uani 1 1 d . . .
H31A H 1.2956 0.1836 -0.0188 0.082 Uiso 1 1 calc R . .
H31B H 1.3388 0.0816 -0.0352 0.082 Uiso 1 1 calc R . .
C313 C 1.2255(4) 0.1183(3) -0.1065(2) 0.0658(13) Uani 1 1 d . . .
H31G H 1.1994 0.0491 -0.1249 0.079 Uiso 1 1 calc R . .
H31H H 1.1571 0.1516 -0.1086 0.079 Uiso 1 1 calc R . .
C314 C 1.3172(4) 0.1739(4) -0.1465(2) 0.0744(14) Uani 1 1 d . . .
H31I H 1.3853 0.1402 -0.1446 0.089 Uiso 1 1 calc R . .
H31J H 1.3439 0.2429 -0.1278 0.089 Uiso 1 1 calc R . .
C315 C 1.2733(4) 0.1794(4) -0.2166(2) 0.0880(16) Uani 1 1 d . . .
H31K H 1.3375 0.2126 -0.2403 0.132 Uiso 1 1 calc R . .
H31L H 1.2099 0.2175 -0.2192 0.132 Uiso 1 1 calc R . .
H31M H 1.2444 0.1114 -0.2352 0.132 Uiso 1 1 calc R . .
C401 C 0.9488(5) 0.3444(4) 0.5771(2) 0.0698(14) Uani 1 1 d . . .
H401 H 0.9880 0.2918 0.5891 0.084 Uiso 1 1 calc R . .
C402 C 0.8307(5) 0.4247(4) 0.5333(3) 0.0943(18) Uani 1 1 d . . .
H402 H 0.7669 0.4412 0.5080 0.113 Uiso 1 1 calc R . .
C403 C 0.9110(5) 0.4921(4) 0.5695(3) 0.1010(19) Uani 1 1 d . . .
H403 H 0.9144 0.5623 0.5737 0.121 Uiso 1 1 calc R . .
C404 C 1.0879(4) 0.4822(4) 0.6424(2) 0.0770(14) Uani 1 1 d . . .
H40A H 1.1259 0.5465 0.6261 0.092 Uiso 1 1 calc R . .
H40B H 1.1448 0.4367 0.6429 0.092 Uiso 1 1 calc R . .
C405 C 1.0581(4) 0.5005(4) 0.7106(2) 0.0776(14) Uani 1 1 d . . .
H40I H 1.1228 0.5501 0.7326 0.093 Uiso 1 1 calc R . .
H40J H 0.9874 0.5309 0.7089 0.093 Uiso 1 1 calc R . .
C406 C 1.0368(4) 0.4094(4) 0.7502(2) 0.0773(14) Uani 1 1 d . . .
H40K H 1.1055 0.3766 0.7505 0.093 Uiso 1 1 calc R . .
H40L H 0.9686 0.3612 0.7301 0.093 Uiso 1 1 calc R . .
C407 C 1.0142(4) 0.4346(4) 0.8193(2) 0.0759(14) Uani 1 1 d . . .
H40G H 1.0775 0.4895 0.8370 0.091 Uiso 1 1 calc R . .
H40H H 0.9401 0.4599 0.8188 0.091 Uiso 1 1 calc R . .
C408 C 1.0068(4) 0.3486(3) 0.8634(2) 0.0767(14) Uani 1 1 d . . .
H40E H 1.0801 0.3222 0.8636 0.092 Uiso 1 1 calc R . .
H40F H 0.9421 0.2942 0.8466 0.092 Uiso 1 1 calc R . .
C409 C 0.9869(4) 0.3775(4) 0.9322(2) 0.0746(14) Uani 1 1 d . . .
H40C H 1.0497 0.4339 0.9482 0.090 Uiso 1 1 calc R . .
H40D H 0.9120 0.4014 0.9320 0.090 Uiso 1 1 calc R . .
C410 C 0.9839(4) 0.2932(4) 0.9784(2) 0.0757(14) Uani 1 1 d . . .
H41C H 0.9216 0.2364 0.9622 0.091 Uiso 1 1 calc R . .
H41D H 1.0591 0.2697 0.9791 0.091 Uiso 1 1 calc R . .
C411 C 0.9628(4) 0.3221(4) 1.0460(2) 0.0735(14) Uani 1 1 d . . .
H41E H 0.8867 0.3439 1.0456 0.088 Uiso 1 1 calc R . .
H41F H 1.0241 0.3798 1.0620 0.088 Uiso 1 1 calc R . .
C412 C 0.9628(4) 0.2380(3) 1.0914(2) 0.0736(14) Uani 1 1 d . . .
H41A H 1.0394 0.2170 1.0919 0.088 Uiso 1 1 calc R . .
H41B H 0.9026 0.1800 1.0746 0.088 Uiso 1 1 calc R . .
C413 C 0.9400(4) 0.2632(4) 1.1599(2) 0.0774(14) Uani 1 1 d . . .
H41G H 0.9995 0.3215 1.1768 0.093 Uiso 1 1 calc R . .
H41H H 0.8627 0.2831 1.1598 0.093 Uiso 1 1 calc R . .
C414 C 0.9422(4) 0.1782(4) 1.2041(2) 0.0802(15) Uani 1 1 d . . .
H41I H 1.0199 0.1591 1.2049 0.096 Uiso 1 1 calc R . .
H41J H 0.8835 0.1194 1.1869 0.096 Uiso 1 1 calc R . .
C415 C 0.9174(5) 0.2039(4) 1.2717(2) 0.1077(19) Uani 1 1 d . . .
H41K H 0.9179 0.1454 1.2976 0.162 Uiso 1 1 calc R . .
H41L H 0.8407 0.2231 1.2713 0.162 Uiso 1 1 calc R . .
H41M H 0.9775 0.2597 1.2898 0.162 Uiso 1 1 calc R . .
Cu1 Cu 0.76778(5) 0.20235(5) 0.48510(3) 0.0744(2) Uani 1 1 d . . .
F1 F 0.3273(3) 0.2239(2) 0.53748(14) 0.1211(11) Uani 1 1 d . A .
F6 F 0.3412(3) 0.3687(3) 0.65868(14) 0.1364(13) Uani 1 1 d . A .
F2 F 0.4123(17) 0.2467(14) 0.6421(8) 0.100(6) Uani 0.423(18) 1 d P A 1
F3 F 0.225(2) 0.211(3) 0.6227(7) 0.207(12) Uani 0.423(18) 1 d P A 1
F4 F 0.237(3) 0.331(3) 0.5547(8) 0.174(12) Uani 0.423(18) 1 d P A 1
F5 F 0.435(3) 0.364(2) 0.5745(10) 0.201(13) Uani 0.423(18) 1 d P A 1
F2A F 0.360(3) 0.2025(16) 0.6361(8) 0.186(10) Uani 0.577(18) 1 d P A 2
F3A F 0.2080(7) 0.2684(8) 0.6130(8) 0.138(6) Uani 0.577(18) 1 d P A 2
F4A F 0.3031(18) 0.3864(8) 0.5611(7) 0.129(6) Uani 0.577(18) 1 d P A 2
F5A F 0.4647(8) 0.3294(14) 0.5879(8) 0.157(8) Uani 0.577(18) 1 d P A 2
N101 N 0.6555(3) 0.2669(3) 0.42740(18) 0.0662(11) Uani 1 1 d . . .
N102 N 0.5244(3) 0.3622(3) 0.40536(18) 0.0667(10) Uani 1 1 d . . .
N201 N 0.6732(3) 0.0976(3) 0.53813(17) 0.0657(10) Uani 1 1 d . . .
N202 N 0.5516(3) 0.0255(3) 0.60590(17) 0.0654(10) Uani 1 1 d . . .
N301 N 0.8931(3) 0.1414(3) 0.44304(16) 0.0644(10) Uani 1 1 d . . .
N302 N 0.9979(3) 0.0265(3) 0.41985(16) 0.0596(10) Uani 1 1 d . . .
N401 N 0.8533(4) 0.3287(3) 0.53768(19) 0.0709(11) Uani 1 1 d . . .
N402 N 0.9864(3) 0.4385(3) 0.59874(18) 0.0694(11) Uani 1 1 d . . .
P1 P 0.33224(13) 0.29505(11) 0.59863(7) 0.0758(4) Uani 1 1 d . . .

loop_
_atom_site_aniso_label
_atom_site_aniso_U_11
_atom_site_aniso_U_22
_atom_site_aniso_U_33
_atom_site_aniso_U_23
_atom_site_aniso_U_13
_atom_site_aniso_U_12
C101 0.061(3) 0.076(4) 0.061(3) 0.002(3) 0.012(3) 0.011(3)
C102 0.080(4) 0.117(5) 0.069(4) 0.024(3) 0.024(3) 0.018(4)
C103 0.068(4) 0.093(4) 0.084(4) 0.010(3) 0.019(3) 0.024(3)
C104 0.075(4) 0.077(4) 0.095(4) 0.002(3) 0.015(3) 0.033(3)
C105 0.063(4) 0.100(4) 0.080(4) 0.006(3) 0.013(3) 0.028(3)
C106 0.063(3) 0.075(4) 0.086(4) 0.007(3) 0.017(3) 0.012(3)
C107 0.073(4) 0.076(4) 0.085(4) 0.011(3) 0.018(3) 0.027(3)
C108 0.065(3) 0.073(4) 0.074(3) 0.002(3) 0.012(3) 0.017(3)
C109 0.067(3) 0.078(4) 0.080(4) 0.008(3) 0.018(3) 0.023(3)
C110 0.069(3) 0.072(4) 0.076(3) 0.001(3) 0.020(3) 0.015(3)
C111 0.064(3) 0.071(4) 0.080(4) 0.001(3) 0.017(3) 0.015(3)
C112 0.066(3) 0.076(4) 0.074(3) 0.004(3) 0.016(2) 0.016(3)
C113 0.063(3) 0.069(3) 0.075(3) 0.002(3) 0.011(3) 0.012(3)
C114 0.077(4) 0.086(4) 0.078(4) 0.007(3) 0.017(3) 0.012(3)
C115 0.092(4) 0.098(4) 0.086(4) 0.018(3) 0.017(3) 0.011(3)
C201 0.072(4) 0.055(4) 0.073(3) -0.007(3) 0.009(3) 0.016(3)
C202 0.075(4) 0.048(3) 0.079(3) -0.008(3) 0.004(3) 0.014(3)
C203 0.069(3) 0.057(4) 0.086(4) -0.006(3) 0.017(3) 0.015(3)
C204 0.077(4) 0.098(4) 0.071(3) 0.011(3) 0.027(3) 0.027(3)
C205 0.057(3) 0.063(3) 0.079(3) 0.002(3) 0.009(3) 0.008(3)
C206 0.068(3) 0.068(4) 0.089(4) 0.002(3) 0.023(3) 0.011(3)
C207 0.078(4) 0.069(4) 0.078(3) 0.000(3) 0.014(3) 0.017(3)
C208 0.069(3) 0.070(4) 0.088(4) 0.005(3) 0.020(3) 0.019(3)
C209 0.071(3) 0.069(4) 0.077(3) 0.002(3) 0.014(3) 0.016(3)
C210 0.064(3) 0.066(3) 0.086(4) 0.006(3) 0.013(3) 0.015(3)
C211 0.068(3) 0.073(4) 0.083(4) 0.002(3) 0.013(3) 0.017(3)
C212 0.073(3) 0.076(4) 0.080(4) 0.001(3) 0.013(3) 0.019(3)
C213 0.071(3) 0.070(4) 0.081(4) -0.002(3) 0.014(3) 0.017(3)
C214 0.092(4) 0.079(4) 0.088(4) -0.001(3) 0.012(3) 0.016(3)
C215 0.119(5) 0.087(4) 0.081(4) 0.003(3) 0.012(3) 0.010(3)
C301 0.057(3) 0.068(4) 0.061(3) -0.005(3) 0.014(2) 0.008(3)
C302 0.071(4) 0.063(3) 0.069(3) 0.002(3) 0.017(3) 0.008(3)
C303 0.056(3) 0.071(4) 0.071(3) -0.002(3) 0.013(3) 0.008(3)
C304 0.075(3) 0.069(4) 0.069(3) 0.004(3) 0.020(3) 0.025(3)
C305 0.069(3) 0.065(3) 0.070(3) 0.000(3) 0.019(3) 0.018(3)
C306 0.064(3) 0.066(3) 0.075(3) -0.006(3) 0.014(3) 0.009(3)
C307 0.069(3) 0.065(3) 0.068(3) 0.001(3) 0.015(3) 0.011(3)
C308 0.066(3) 0.064(3) 0.068(3) 0.000(3) 0.013(3) 0.016(3)
C309 0.070(3) 0.061(3) 0.075(3) 0.002(3) 0.016(3) 0.017(3)
C310 0.074(3) 0.058(3) 0.072(3) -0.001(3) 0.021(3) 0.016(3)
C311 0.070(3) 0.068(3) 0.072(3) 0.000(3) 0.017(3) 0.016(3)
C312 0.072(3) 0.062(3) 0.074(3) 0.002(3) 0.019(3) 0.017(3)
C313 0.066(3) 0.067(3) 0.069(3) 0.006(3) 0.018(3) 0.017(3)
C314 0.076(4) 0.077(4) 0.073(4) 0.003(3) 0.018(3) 0.019(3)
C315 0.093(4) 0.107(4) 0.073(4) 0.016(3) 0.019(3) 0.035(3)
C401 0.085(4) 0.048(4) 0.081(4) -0.004(3) 0.020(3) 0.019(3)
C402 0.080(4) 0.072(4) 0.133(5) -0.018(4) -0.010(3) 0.033(4)
C403 0.107(5) 0.066(4) 0.132(5) -0.018(4) -0.018(4) 0.034(4)
C404 0.070(4) 0.075(4) 0.084(4) -0.012(3) 0.006(3) 0.010(3)
C405 0.077(4) 0.078(4) 0.083(4) -0.007(3) 0.012(3) 0.028(3)
C406 0.075(4) 0.074(4) 0.085(4) -0.009(3) 0.006(3) 0.023(3)
C407 0.080(4) 0.066(4) 0.083(4) -0.016(3) 0.008(3) 0.021(3)
C408 0.076(4) 0.060(3) 0.094(4) -0.006(3) 0.010(3) 0.014(3)
C409 0.065(3) 0.076(4) 0.084(4) -0.015(3) 0.010(3) 0.017(3)
C410 0.071(4) 0.070(4) 0.087(4) -0.003(3) 0.014(3) 0.011(3)
C411 0.073(3) 0.073(4) 0.078(4) 0.000(3) 0.015(3) 0.023(3)
C412 0.067(3) 0.065(4) 0.089(4) -0.006(3) 0.013(3) 0.011(3)
C413 0.070(3) 0.073(4) 0.093(4) -0.003(3) 0.018(3) 0.019(3)
C414 0.079(4) 0.068(4) 0.098(4) 0.000(3) 0.025(3) 0.017(3)
C415 0.138(5) 0.108(5) 0.090(4) 0.007(3) 0.033(4) 0.048(4)
Cu1 0.0671(4) 0.0679(5) 0.0923(5) -0.0020(4) 0.0149(3) 0.0209(3)
F1 0.152(3) 0.100(3) 0.108(2) -0.036(2) 0.014(2) 0.022(2)
F6 0.173(3) 0.146(3) 0.104(3) -0.035(2) 0.017(2) 0.070(3)
F2 0.129(11) 0.101(12) 0.081(7) 0.020(8) -0.021(9) 0.059(9)
F3 0.22(2) 0.23(2) 0.103(8) 0.020(12) 0.042(11) -0.141(16)
F4 0.23(2) 0.25(3) 0.081(8) -0.032(14) -0.059(12) 0.18(2)
F5 0.28(3) 0.160(16) 0.112(11) -0.007(10) 0.110(17) -0.131(17)
F2A 0.32(2) 0.122(13) 0.178(13) 0.076(9) 0.141(14) 0.141(16)
F3A 0.053(5) 0.097(7) 0.273(16) 0.024(7) 0.073(7) 0.012(5)
F4A 0.226(16) 0.069(6) 0.110(9) 0.032(5) 0.050(10) 0.054(7)
F5A 0.046(5) 0.227(17) 0.191(14) -0.081(12) 0.033(5) 0.017(7)
N101 0.062(3) 0.070(3) 0.073(3) 0.013(2) 0.012(2) 0.024(2)
N102 0.069(3) 0.070(3) 0.064(3) 0.009(2) 0.011(2) 0.018(2)
N201 0.065(3) 0.059(3) 0.075(3) -0.002(2) 0.011(2) 0.016(2)
N202 0.062(3) 0.060(3) 0.077(3) 0.002(2) 0.012(2) 0.015(2)
N301 0.059(3) 0.067(3) 0.067(3) -0.004(2) 0.012(2) 0.013(2)
N302 0.053(3) 0.061(3) 0.065(3) -0.001(2) 0.015(2) 0.009(2)
N401 0.068(3) 0.060(3) 0.084(3) -0.009(2) 0.005(2) 0.015(2)
N402 0.068(3) 0.062(3) 0.080(3) -0.008(2) 0.006(2) 0.022(3)
P1 0.0799(12) 0.0750(11) 0.0778(10) -0.0015(9) 0.0205(9) 0.0237(9)

loop_
_atom_type_symbol
_atom_type_description
_atom_type_scat_dispersion_real
_atom_type_scat_dispersion_imag
_atom_type_scat_source
C C 0.0033 0.0016 'International Tables Vol C Tables 4.2.6.8 and 6.1.1.4'
H H 0.0000 0.0000 'International Tables Vol C Tables 4.2.6.8 and 6.1.1.4'
Cu Cu 0.3201 1.2651 'International Tables Vol C Tables 4.2.6.8 and 6.1.1.4'
F F 0.0171 0.0103 'International Tables Vol C Tables 4.2.6.8 and 6.1.1.4'
N N 0.0061 0.0033 'International Tables Vol C Tables 4.2.6.8 and 6.1.1.4'
P P 0.1023 0.0942 'International Tables Vol C Tables 4.2.6.8 and 6.1.1.4'

loop_
_geom_angle_atom_site_label_1
_geom_angle_atom_site_label_2
_geom_angle_atom_site_label_3
_geom_angle
N102 C101 N101 111.7(4)
N102 C101 H101 124.1
N101 C101 H101 124.1
N102 C102 C103 106.8(4)
N102 C102 H102 126.6
C103 C102 H102 126.6
N101 C103 C102 110.4(4)
N101 C103 H103 124.8
C102 C103 H103 124.8
N102 C104 C105 111.5(4)
N102 C104 H10K 109.3
C105 C104 H10K 109.3
N102 C104 H10L 109.3
C105 C104 H10L 109.3
H10K C104 H10L 108.0
C104 C105 C106 116.5(4)
C104 C105 H10A 108.2
C106 C105 H10A 108.2
C104 C105 H10B 108.2
C106 C105 H10B 108.2
H10A C105 H10B 107.3
C107 C106 C105 113.7(4)
C107 C106 H10I 108.8
C105 C106 H10I 108.8
C107 C106 H10J 108.8
C105 C106 H10J 108.8
H10I C106 H10J 107.7
C106 C107 C108 113.7(4)
C106 C107 H10E 108.8
C108 C107 H10E 108.8
C106 C107 H10F 108.8
C108 C107 H10F 108.8
H10E C107 H10F 107.7
C109 C108 C107 113.0(4)
C109 C108 H10G 109.0
C107 C108 H10G 109.0
C109 C108 H10H 109.0
C107 C108 H10H 109.0
H10G C108 H10H 107.8
C108 C109 C110 114.4(4)
C108 C109 H10C 108.7
C110 C109 H10C 108.7
C108 C109 H10D 108.7
C110 C109 H10D 108.7
H10C C109 H10D 107.6
C111 C110 C109 113.7(4)
C111 C110 H11G 108.8
C109 C110 H11G 108.8
C111 C110 H11H 108.8
C109 C110 H11H 108.8
H11G C110 H11H 107.7
C110 C111 C112 113.8(4)
C110 C111 H11E 108.8
C112 C111 H11E 108.8
C110 C111 H11F 108.8
C112 C111 H11F 108.8
H11E C111 H11F 107.7
C113 C112 C111 114.8(4)
C113 C112 H11A 108.6
C111 C112 H11A 108.6
C113 C112 H11B 108.6
C111 C112 H11B 108.6
H11A C112 H11B 107.5
C114 C113 C112 113.5(4)
C114 C113 H11C 108.9
C112 C113 H11C 108.9
C114 C113 H11D 108.9
C112 C113 H11D 108.9
H11C C113 H11D 107.7
C113 C114 C115 114.5(4)
C113 C114 H11I 108.6
C115 C114 H11I 108.6
C113 C114 H11J 108.6
C115 C114 H11J 108.6
H11I C114 H11J 107.6
C114 C115 H11K 109.5
C114 C115 H11L 109.5
H11K C115 H11L 109.5
C114 C115 H11M 109.5
H11K C115 H11M 109.5
H11L C115 H11M 109.5
N201 C201 N202 111.2(4)
N201 C201 H201 124.4
N202 C201 H201 124.4
C203 C202 N202 106.2(4)
C203 C202 H202 126.9
N202 C202 H202 126.9
C202 C203 N201 110.5(4)
C202 C203 H203 124.7
N201 C203 H203 124.7
N202 C204 C205 113.0(4)
N202 C204 H20I 109.0
C205 C204 H20I 109.0
N202 C204 H20J 109.0
C205 C204 H20J 109.0
H20I C204 H20J 107.8
C204 C205 C206 112.5(4)
C204 C205 H20C 109.1
C206 C205 H20C 109.1
C204 C205 H20D 109.1
C206 C205 H20D 109.1
H20C C205 H20D 107.8
C205 C206 C207 114.6(4)
C205 C206 H20K 108.6
C207 C206 H20K 108.6
C205 C206 H20L 108.6
C207 C206 H20L 108.6
H20K C206 H20L 107.6
C206 C207 C208 112.8(4)
C206 C207 H20E 109.0
C208 C207 H20E 109.0
C206 C207 H20F 109.0
C208 C207 H20F 109.0
H20E C207 H20F 107.8
C207 C208 C209 114.7(4)
C207 C208 H20G 108.6
C209 C208 H20G 108.6
C207 C208 H20H 108.6
C209 C208 H20H 108.6
H20G C208 H20H 107.6
C208 C209 C210 112.9(4)
C208 C209 H20A 109.0
C210 C209 H20A 109.0
C208 C209 H20B 109.0
C210 C209 H20B 109.0
H20A C209 H20B 107.8
C211 C210 C209 114.4(4)
C211 C210 H21A 108.7
C209 C210 H21A 108.7
C211 C210 H21B 108.7
C209 C210 H21B 108.7
H21A C210 H21B 107.6
C210 C211 C212 114.2(4)
C210 C211 H21E 108.7
C212 C211 H21E 108.7
C210 C211 H21F 108.7
C212 C211 H21F 108.7
H21E C211 H21F 107.6
C213 C212 C211 114.6(4)
C213 C212 H21I 108.6
C211 C212 H21I 108.6
C213 C212 H21J 108.6
C211 C212 H21J 108.6
H21I C212 H21J 107.6
C214 C213 C212 114.6(4)
C214 C213 H21C 108.6
C212 C213 H21C 108.6
C214 C213 H21D 108.6
C212 C213 H21D 108.6
H21C C213 H21D 107.6
C213 C214 C215 113.5(4)
C213 C214 H21G 108.9
C215 C214 H21G 108.9
C213 C214 H21H 108.9
C215 C214 H21H 108.9
H21G C214 H21H 107.7
C214 C215 H21K 109.5
C214 C215 H21L 109.5
H21K C215 H21L 109.5
C214 C215 H21M 109.5
H21K C215 H21M 109.5
H21L C215 H21M 109.5
N301 C301 N302 112.1(4)
N301 C301 H301 124.0
N302 C301 H301 124.0
C303 C302 N301 109.8(4)
C303 C302 H302 125.1
N301 C302 H302 125.1
C302 C303 N302 106.8(4)
C302 C303 H303 126.6
N302 C303 H303 126.6
N302 C304 C305 112.3(3)
N302 C304 H30K 109.1
C305 C304 H30K 109.1
N302 C304 H30L 109.1
C305 C304 H30L 109.1
H30K C304 H30L 107.9
C304 C305 C306 114.0(4)
C304 C305 H30G 108.7
C306 C305 H30G 108.7
C304 C305 H30H 108.7
C306 C305 H30H 108.7
H30G C305 H30H 107.6
C307 C306 C305 111.2(4)
C307 C306 H30I 109.4
C305 C306 H30I 109.4
C307 C306 H30J 109.4
C305 C306 H30J 109.4
H30I C306 H30J 108.0
C308 C307 C306 113.8(4)
C308 C307 H30E 108.8
C306 C307 H30E 108.8
C308 C307 H30F 108.8
C306 C307 H30F 108.8
H30E C307 H30F 107.7
C307 C308 C309 112.2(4)
C307 C308 H30A 109.2
C309 C308 H30A 109.2
C307 C308 H30B 109.2
C309 C308 H30B 109.2
H30A C308 H30B 107.9
C310 C309 C308 113.8(4)
C310 C309 H30C 108.8
C308 C309 H30C 108.8
C310 C309 H30D 108.8
C308 C309 H30D 108.8
H30C C309 H30D 107.7
C309 C310 C311 112.8(4)
C309 C310 H31C 109.0
C311 C310 H31C 109.0
C309 C310 H31D 109.0
C311 C310 H31D 109.0
H31C C310 H31D 107.8
C312 C311 C310 113.3(4)
C312 C311 H31E 108.9
C310 C311 H31E 108.9
C312 C311 H31F 108.9
C310 C311 H31F 108.9
H31E C311 H31F 107.7
C313 C312 C311 113.9(4)
C313 C312 H31A 108.8
C311 C312 H31A 108.8
C313 C312 H31B 108.8
C311 C312 H31B 108.8
H31A C312 H31B 107.7
C314 C313 C312 112.9(4)
C314 C313 H31G 109.0
C312 C313 H31G 109.0
C314 C313 H31H 109.0
C312 C313 H31H 109.0
H31G C313 H31H 107.8
C313 C314 C315 113.4(4)
C313 C314 H31I 108.9
C315 C314 H31I 108.9
C313 C314 H31J 108.9
C315 C314 H31J 108.9
H31I C314 H31J 107.7
C314 C315 H31K 109.5
C314 C315 H31L 109.5
H31K C315 H31L 109.5
C314 C315 H31M 109.5
H31K C315 H31M 109.5
H31L C315 H31M 109.5
N401 C401 N402 115.5(4)
N401 C401 H401 122.3
N402 C401 H401 122.3
C403 C402 N401 111.5(5)
C403 C402 H402 124.3
N401 C402 H402 124.3
C402 C403 N402 106.1(5)
C402 C403 H403 127.0
N402 C403 H403 127.0
N402 C404 C405 113.7(4)
N402 C404 H40A 108.8
C405 C404 H40A 108.8
N402 C404 H40B 108.8
C405 C404 H40B 108.8
H40A C404 H40B 107.7
C406 C405 C404 115.8(4)
C406 C405 H40I 108.3
C404 C405 H40I 108.3
C406 C405 H40J 108.3
C404 C405 H40J 108.3
H40I C405 H40J 107.4
C405 C406 C407 112.9(4)
C405 C406 H40K 109.0
C407 C406 H40K 109.0
C405 C406 H40L 109.0
C407 C406 H40L 109.0
H40K C406 H40L 107.8
C408 C407 C406 115.4(4)
C408 C407 H40G 108.4
C406 C407 H40G 108.4
C408 C407 H40H 108.4
C406 C407 H40H 108.4
H40G C407 H40H 107.5
C407 C408 C409 113.7(4)
C407 C408 H40E 108.8
C409 C408 H40E 108.8
C407 C408 H40F 108.8
C409 C408 H40F 108.8
H40E C408 H40F 107.7
C410 C409 C408 114.8(4)
C410 C409 H40C 108.6
C408 C409 H40C 108.6
C410 C409 H40D 108.6
C408 C409 H40D 108.6
H40C C409 H40D 107.5
C411 C410 C409 114.4(4)
C411 C410 H41C 108.7
C409 C410 H41C 108.7
C411 C410 H41D 108.7
C409 C410 H41D 108.7
H41C C410 H41D 107.6
C410 C411 C412 113.5(4)
C410 C411 H41E 108.9
C412 C411 H41E 108.9
C410 C411 H41F 108.9
C412 C411 H41F 108.9
H41E C411 H41F 107.7
C411 C412 C413 115.4(4)
C411 C412 H41A 108.4
C413 C412 H41A 108.4
C411 C412 H41B 108.4
C413 C412 H41B 108.4
H41A C412 H41B 107.5
C414 C413 C412 114.0(4)
C414 C413 H41G 108.8
C412 C413 H41G 108.8
C414 C413 H41H 108.8
C412 C413 H41H 108.8
H41G C413 H41H 107.7
C413 C414 C415 113.3(4)
C413 C414 H41I 108.9
C415 C414 H41I 108.9
C413 C414 H41J 108.9
C415 C414 H41J 108.9
H41I C414 H41J 107.7
C414 C415 H41K 109.5
C414 C415 H41L 109.5
H41K C415 H41L 109.5
C414 C415 H41M 109.5
H41K C415 H41M 109.5
H41L C415 H41M 109.5
N201 Cu1 N301 109.61(15)
N201 Cu1 N101 109.43(15)
N301 Cu1 N101 118.02(14)
N201 Cu1 N401 113.80(15)
N301 Cu1 N401 106.86(16)
N101 Cu1 N401 98.88(16)
C103 N101 C101 104.6(4)
C103 N101 Cu1 129.5(3)
C101 N101 Cu1 124.0(3)
C101 N102 C102 106.5(4)
C101 N102 C104 125.4(4)
C102 N102 C104 127.9(4)
C201 N201 C203 104.6(4)
C201 N201 Cu1 128.0(3)
C203 N201 Cu1 127.0(3)
C201 N202 C202 107.4(4)
C201 N202 C204 126.2(4)
C202 N202 C204 126.4(4)
C301 N301 C302 104.9(4)
C301 N301 Cu1 127.9(3)
C302 N301 Cu1 123.8(3)
C301 N302 C303 106.5(4)
C301 N302 C304 125.1(4)
C303 N302 C304 128.4(4)
C401 N401 C402 101.6(4)
C401 N401 Cu1 131.3(4)
C402 N401 Cu1 126.7(4)
C401 N402 C403 105.3(4)
C401 N402 C404 130.0(4)
C403 N402 C404 124.6(5)
F3A P1 F5 153.1(14)
F3A P1 F2 112.7(9)
F5 P1 F2 91.3(13)
F3A P1 F4 60.8(11)
F5 P1 F4 96.1(12)
F2 P1 F4 172.1(13)
F3A P1 F5A 175.6(8)
F2 P1 F5A 66.7(9)
F4 P1 F5A 120.1(13)
F3A P1 F6 83.0(5)
F5 P1 F6 88.9(8)
F2 P1 F6 81.9(7)
F4 P1 F6 101.1(7)
F5A P1 F6 92.5(6)
F3A P1 F4A 89.5(6)
F5 P1 F4A 64.2(12)
F2 P1 F4A 151.8(8)
F5A P1 F4A 89.8(8)
F6 P1 F4A 83.9(6)
F3A P1 F1 98.9(5)
F5 P1 F1 89.0(8)
F2 P1 F1 98.1(7)
F4 P1 F1 79.1(7)
F5A P1 F1 85.5(6)
F6 P1 F1 177.9(2)
F4A P1 F1 95.2(6)
F3A P1 F2A 90.0(9)
F5 P1 F2A 116.4(13)
F4 P1 F2A 143.2(11)
F5A P1 F2A 90.8(9)
F6 P1 F2A 96.4(7)
F4A P1 F2A 179.3(10)
F1 P1 F2A 84.5(7)
F5 P1 F3 174.7(13)
F2 P1 F3 85.8(12)
F4 P1 F3 86.6(11)
F5A P1 F3 150.1(13)
F6 P1 F3 95.1(9)
F4A P1 F3 119.7(12)
F1 P1 F3 87.0(9)
F2A P1 F3 59.7(9)

loop_
_geom_bond_atom_site_label_1
_geom_bond_atom_site_label_2
_geom_bond_distance
C101 N102 1.336(5)
C101 N101 1.347(5)
C101 H101 0.9500
C102 N102 1.357(5)
C102 C103 1.359(6)
C102 H102 0.9500
C103 N101 1.343(5)
C103 H103 0.9500
C104 N102 1.473(5)
C104 C105 1.528(6)
C104 H10K 0.9900
C104 H10L 0.9900
C105 C106 1.540(6)
C105 H10A 0.9900
C105 H10B 0.9900
C106 C107 1.517(6)
C106 H10I 0.9900
C106 H10J 0.9900
C107 C108 1.534(5)
C107 H10E 0.9900
C107 H10F 0.9900
C108 C109 1.518(5)
C108 H10G 0.9900
C108 H10H 0.9900
C109 C110 1.519(5)
C109 H10C 0.9900
C109 H10D 0.9900
C110 C111 1.516(5)
C110 H11G 0.9900
C110 H11H 0.9900
C111 C112 1.520(5)
C111 H11E 0.9900
C111 H11F 0.9900
C112 C113 1.518(5)
C112 H11A 0.9900
C112 H11B 0.9900
C113 C114 1.512(5)
C113 H11C 0.9900
C113 H11D 0.9900
C114 C115 1.521(6)
C114 H11I 0.9900
C114 H11J 0.9900
C115 H11K 0.9800
C115 H11L 0.9800
C115 H11M 0.9800
C201 N201 1.329(5)
C201 N202 1.351(5)
C201 H201 0.9500
C202 C203 1.349(6)
C202 N202 1.361(5)
C202 H202 0.9500
C203 N201 1.377(5)
C203 H203 0.9500
C204 N202 1.481(5)
C204 C205 1.515(5)
C204 H20I 0.9900
C204 H20J 0.9900
C205 C206 1.517(5)
C205 H20C 0.9900
C205 H20D 0.9900
C206 C207 1.521(5)
C206 H20K 0.9900
C206 H20L 0.9900
C207 C208 1.522(5)
C207 H20E 0.9900
C207 H20F 0.9900
C208 C209 1.523(5)
C208 H20G 0.9900
C208 H20H 0.9900
C209 C210 1.529(5)
C209 H20A 0.9900
C209 H20B 0.9900
C210 C211 1.522(5)
C210 H21A 0.9900
C210 H21B 0.9900
C211 C212 1.526(5)
C211 H21E 0.9900
C211 H21F 0.9900
C212 C213 1.526(6)
C212 H21I 0.9900
C212 H21J 0.9900
C213 C214 1.513(5)
C213 H21C 0.9900
C213 H21D 0.9900
C214 C215 1.533(6)
C214 H21G 0.9900
C214 H21H 0.9900
C215 H21K 0.9800
C215 H21L 0.9800
C215 H21M 0.9800
C301 N301 1.323(5)
C301 N302 1.356(5)
C301 H301 0.9500
C302 C303 1.362(5)
C302 N301 1.377(5)
C302 H302 0.9500
C303 N302 1.364(5)
C303 H303 0.9500
C304 N302 1.466(5)
C304 C305 1.518(5)
C304 H30K 0.9900
C304 H30L 0.9900
C305 C306 1.544(5)
C305 H30G 0.9900
C305 H30H 0.9900
C306 C307 1.522(5)
C306 H30I 0.9900
C306 H30J 0.9900
C307 C308 1.520(5)
C307 H30E 0.9900
C307 H30F 0.9900
C308 C309 1.535(5)
C308 H30A 0.9900
C308 H30B 0.9900
C309 C310 1.525(5)
C309 H30C 0.9900
C309 H30D 0.9900
C310 C311 1.525(5)
C310 H31C 0.9900
C310 H31D 0.9900
C311 C312 1.523(5)
C311 H31E 0.9900
C311 H31F 0.9900
C312 C313 1.522(5)
C312 H31A 0.9900
C312 H31B 0.9900
C313 C314 1.518(5)
C313 H31G 0.9900
C313 H31H 0.9900
C314 C315 1.535(5)
C314 H31I 0.9900
C314 H31J 0.9900
C315 H31K 0.9800
C315 H31L 0.9800
C315 H31M 0.9800
C401 N401 1.321(5)
C401 N402 1.327(5)
C401 H401 0.9500
C402 C403 1.352(6)
C402 N401 1.385(6)
C402 H402 0.9500
C403 N402 1.372(6)
C403 H403 0.9500
C404 N402 1.465(5)
C404 C405 1.524(5)
C404 H40A 0.9900
C404 H40B 0.9900
C405 C406 1.510(6)
C405 H40I 0.9900
C405 H40J 0.9900
C406 C407 1.535(5)
C406 H40K 0.9900
C406 H40L 0.9900
C407 C408 1.513(6)
C407 H40G 0.9900
C407 H40H 0.9900
C408 C409 1.532(5)
C408 H40E 0.9900
C408 H40F 0.9900
C409 C410 1.525(6)
C409 H40C 0.9900
C409 H40D 0.9900
C410 C411 1.512(5)
C410 H41C 0.9900
C410 H41D 0.9900
C411 C412 1.515(6)
C411 H41E 0.9900
C411 H41F 0.9900
C412 C413 1.525(5)
C412 H41A 0.9900
C412 H41B 0.9900
C413 C414 1.511(6)
C413 H41G 0.9900
C413 H41H 0.9900
C414 C415 1.515(6)
C414 H41I 0.9900
C414 H41J 0.9900
C415 H41K 0.9800
C415 H41L 0.9800
C415 H41M 0.9800
Cu1 N201 2.049(4)
Cu1 N301 2.054(4)
Cu1 N101 2.058(3)
Cu1 N401 2.062(4)
F1 P1 1.576(3)
F6 P1 1.571(3)
F2 P1 1.514(13)
F3 P1 1.650(15)
F4 P1 1.553(13)
F5 P1 1.513(15)
F2A P1 1.579(13)
F3A P1 1.487(8)
F4A P1 1.571(11)
F5A P1 1.568(10)

loop_
_geom_torsion_atom_site_label_1
_geom_torsion_atom_site_label_2
_geom_torsion_atom_site_label_3
_geom_torsion_atom_site_label_4
_geom_torsion
N102 C102 C103 N101 -0.3(6)
N102 C104 C105 C106 -60.5(5)
C104 C105 C106 C107 -63.7(5)
C105 C106 C107 C108 174.1(4)
C106 C107 C108 C109 -176.4(4)
C107 C108 C109 C110 173.0(4)
C108 C109 C110 C111 -177.2(4)
C109 C110 C111 C112 178.3(4)
C110 C111 C112 C113 -178.4(4)
C111 C112 C113 C114 -178.3(4)
C112 C113 C114 C115 179.9(4)
N202 C202 C203 N201 0.6(5)
N202 C204 C205 C206 169.2(4)
C204 C205 C206 C207 173.2(4)
C205 C206 C207 C208 168.6(4)
C206 C207 C208 C209 175.2(4)
C207 C208 C209 C210 173.5(4)
C208 C209 C210 C211 177.3(4)
C209 C210 C211 C212 176.4(4)
C210 C211 C212 C213 179.6(4)
C211 C212 C213 C214 178.0(4)
C212 C213 C214 C215 177.5(4)
N301 C302 C303 N302 -0.1(5)
N302 C304 C305 C306 70.2(5)
C304 C305 C306 C307 -173.0(3)
C305 C306 C307 C308 -178.0(3)
C306 C307 C308 C309 -168.2(3)
C307 C308 C309 C310 179.1(3)
C308 C309 C310 C311 -176.1(3)
C309 C310 C311 C312 -179.4(3)
C310 C311 C312 C313 -178.7(3)
C311 C312 C313 C314 -179.6(4)
C312 C313 C314 C315 -179.5(4)
N401 C402 C403 N402 -0.9(7)
N402 C404 C405 C406 77.8(5)
C404 C405 C406 C407 176.7(4)
C405 C406 C407 C408 -172.9(4)
C406 C407 C408 C409 178.7(4)
C407 C408 C409 C410 -177.7(4)
C408 C409 C410 C411 -179.4(4)
C409 C410 C411 C412 -178.7(4)
C410 C411 C412 C413 -179.1(4)
C411 C412 C413 C414 -179.2(4)
C412 C413 C414 C415 -179.0(4)
C102 C103 N101 C101 0.2(6)
C102 C103 N101 Cu1 -164.3(4)
N102 C101 N101 C103 -0.1(5)
N102 C101 N101 Cu1 165.6(3)
N201 Cu1 N101 C103 -147.7(4)
N301 Cu1 N101 C103 -21.5(5)
N401 Cu1 N101 C103 93.0(4)
N201 Cu1 N101 C101 50.4(4)
N301 Cu1 N101 C101 176.6(4)
N401 Cu1 N101 C101 -68.8(4)
N101 C101 N102 C102 -0.1(5)
N101 C101 N102 C104 174.8(4)
C103 C102 N102 C101 0.3(6)
C103 C102 N102 C104 -174.5(5)
C105 C104 N102 C101 -82.2(5)
C105 C104 N102 C102 91.6(6)
N202 C201 N201 C203 0.8(5)
N202 C201 N201 Cu1 174.7(3)
C202 C203 N201 C201 -0.9(5)
C202 C203 N201 Cu1 -174.8(3)
N301 Cu1 N201 C201 158.8(4)
N101 Cu1 N201 C201 -70.4(4)
N401 Cu1 N201 C201 39.2(4)
N301 Cu1 N201 C203 -28.7(4)
N101 Cu1 N201 C203 102.2(4)
N401 Cu1 N201 C203 -148.2(3)
N201 C201 N202 C202 -0.5(5)
N201 C201 N202 C204 -179.1(4)
C203 C202 N202 C201 -0.1(5)
C203 C202 N202 C204 178.5(4)
C205 C204 N202 C201 -125.3(5)
C205 C204 N202 C202 56.4(6)
N302 C301 N301 C302 0.4(5)
N302 C301 N301 Cu1 -159.2(3)
C303 C302 N301 C301 -0.2(5)
C303 C302 N301 Cu1 160.6(3)
N201 Cu1 N301 C301 28.5(4)
N101 Cu1 N301 C301 -97.6(4)
N401 Cu1 N301 C301 152.3(4)
N201 Cu1 N301 C302 -127.7(3)
N101 Cu1 N301 C302 106.2(3)
N401 Cu1 N301 C302 -3.9(4)
N301 C301 N302 C303 -0.5(5)
N301 C301 N302 C304 177.3(4)
C302 C303 N302 C301 0.4(5)
C302 C303 N302 C304 -177.3(4)
C305 C304 N302 C301 84.2(5)
C305 C304 N302 C303 -98.5(5)
N402 C401 N401 C402 1.5(5)
N402 C401 N401 Cu1 173.9(3)
C403 C402 N401 C401 -0.3(6)
C403 C402 N401 Cu1 -173.2(4)
N201 Cu1 N401 C401 75.9(4)
N301 Cu1 N401 C401 -45.3(5)
N101 Cu1 N401 C401 -168.2(4)
N201 Cu1 N401 C402 -113.4(4)
N301 Cu1 N401 C402 125.5(4)
N101 Cu1 N401 C402 2.5(4)
N401 C401 N402 C403 -2.1(6)
N401 C401 N402 C404 -179.9(4)
C402 C403 N402 C401 1.7(6)
C402 C403 N402 C404 179.7(4)
C405 C404 N402 C401 -100.6(5)
C405 C404 N402 C403 81.9(6)
